data_4076291
loop_
_publ_author_name
'Pan, Jun'
'Kampf, Jeff W.'
'Ashe, Arthur J.'

_publ_section_title
;
 1,2-Azaboratabenzene: A Heterocyclic \p-Ligand with an Adjustable
 Basicity at Nitrogen
;
_journal_coden_ASTM ORGND7
_journal_issue 23
_journal_name_full Organometallics
_journal_page_first 5626
_journal_page_last 5629
_journal_paper_doi 10.1021/om049399g
_journal_volume 23
_journal_year 2004
_chemical_formula_moiety 'C20 H24 B N Ru'
_chemical_formula_sum 'C20 H24 B N Ru'
_chemical_formula_weight 390.28
_space_group_IT_number 4
_symmetry_cell_setting monoclinic
_symmetry_space_group_name_Hall 'P 2yb'
_symmetry_space_group_name_H-M 'P 1 21 1'
_atom_sites_solution_hydrogens geom
_atom_sites_solution_primary direct
_atom_sites_solution_secondary difmap
_audit_creation_method SHELXL-97
_cell_angle_alpha 90.00
_cell_angle_beta 93.343(2)
_cell_angle_gamma 90.00
_cell_formula_units_Z 2
_cell_length_a 7.772(2)
_cell_length_b 13.838(4)
_cell_length_c 8.312(2)
_cell_measurement_reflns_used 5109
_cell_measurement_temperature 150(2)
_cell_measurement_theta_max 27.92
_cell_measurement_theta_min 2.45
_cell_volume 892.4(4)
_computing_cell_refinement 'Bruker SMART'
_computing_data_collection 'Bruker SMART'
_computing_data_reduction 'Bruker SHELXTL'
_computing_molecular_graphics 'Bruker SHELXTL'
_computing_publication_material 'Bruker SHELXTL'
_computing_structure_refinement 'Bruker SHELXTL'
_computing_structure_solution 'Bruker SHELXTL'
_diffrn_ambient_temperature 150(2)
_diffrn_measured_fraction_theta_full 0.998
_diffrn_measured_fraction_theta_max 0.998
_diffrn_measurement_device_type 'CCD area detector'
_diffrn_measurement_method 'phi and omega scans'
_diffrn_radiation_monochromator graphite
_diffrn_radiation_source 'fine-focus sealed tube'
_diffrn_radiation_type MoK\a
_diffrn_radiation_wavelength 0.71073
_diffrn_reflns_av_R_equivalents 0.0186
_diffrn_reflns_av_sigmaI/netI 0.0173
_diffrn_reflns_limit_h_max 10
_diffrn_reflns_limit_h_min -10
_diffrn_reflns_limit_k_max 18
_diffrn_reflns_limit_k_min -18
_diffrn_reflns_limit_l_max 11
_diffrn_reflns_limit_l_min -11
_diffrn_reflns_number 11677
_diffrn_reflns_theta_full 28.24
_diffrn_reflns_theta_max 28.24
_diffrn_reflns_theta_min 2.86
_exptl_absorpt_coefficient_mu 0.876
_exptl_absorpt_correction_T_max 0.8871
_exptl_absorpt_correction_T_min 0.7097
_exptl_absorpt_correction_type multi-scan
_exptl_absorpt_process_details 'Blessing, Acta Cryst. (1995) A51 33-38.'
_exptl_crystal_colour brown
_exptl_crystal_density_diffrn 1.452
_exptl_crystal_density_method 'not measured'
_exptl_crystal_description plate
_exptl_crystal_F_000 400
_exptl_crystal_size_max 0.42
_exptl_crystal_size_mid 0.42
_exptl_crystal_size_min 0.14
_refine_diff_density_max 0.746
_refine_diff_density_min -0.459
_refine_diff_density_rms 0.067
_refine_ls_abs_structure_details 'Flack H D (1983), Acta Cryst. A39, 876-881'
_refine_ls_abs_structure_Flack 0.43(3)
_refine_ls_extinction_method none
_refine_ls_goodness_of_fit_ref 1.014
_refine_ls_hydrogen_treatment constr
_refine_ls_matrix_type full
_refine_ls_number_parameters 310
_refine_ls_number_reflns 4372
_refine_ls_number_restraints 1
_refine_ls_restrained_S_all 1.014
_refine_ls_R_factor_all 0.0286
_refine_ls_R_factor_gt 0.0274
_refine_ls_shift/su_max 0.003
_refine_ls_shift/su_mean 0.000
_refine_ls_structure_factor_coef Fsqd
_refine_ls_weighting_details 'calc w=1/[\s^2^(Fo^2^)+(0.0409P)^2^+0.7047P] where P=(Fo^2^+2Fc^2^)/3'
_refine_ls_weighting_scheme calc
_refine_ls_wR_factor_gt 0.0692
_refine_ls_wR_factor_ref 0.0704
_reflns_number_gt 4221
_reflns_number_total 4372
_reflns_threshold_expression >2sigma(I)
_cod_data_source_file om049399gsi20040803_021908.cif
_cod_data_source_block jpe
_cod_depositor_comments
;
The following automatic conversions were performed:

'_symmetry_cell_setting' value 'Monoclinic' changed to 'monoclinic'
according to /home/saulius/struct/CIF-dictionaries/cif_core.dic
dictionary named 'cif_core.dic' version 2.4.1 from 2010-06-29.

Automatic conversion script
Id: cif_fix_values 1715 2011-07-08 13:25:40Z adriana 
;
_cod_original_cell_volume 892.5(4)
_cod_original_sg_symbol_H-M P2(1)
_cod_database_code 4076291

loop_
_symmetry_equiv_pos_as_xyz
'x, y, z'
'-x, y+1/2, -z'

loop_
_atom_site_label
_atom_site_type_symbol
_atom_site_fract_x
_atom_site_fract_y
_atom_site_fract_z
_atom_site_U_iso_or_equiv
_atom_site_adp_type
_atom_site_occupancy
_atom_site_symmetry_multiplicity
_atom_site_calc_flag
_atom_site_refinement_flags
_atom_site_disorder_assembly
_atom_site_disorder_group
B1 B 0.1009(2) 0.35490(13) 0.1698(2) 0.0340(4) Uani 1 1 d . A .
N1 N 0.1066(2) 0.25018(12) 0.1743(2) 0.0475(5) Uani 1 1 d . A .
Ru1 Ru 0.370060(10) 0.30066(3) 0.113403(9) 0.02828(2) Uani 1 1 d . . .
C1 C 0.1626(2) 0.19540(12) 0.0445(3) 0.0482(5) Uani 1 1 d . A .
H1A H 0.1848 0.1247 0.0592 0.058 Uiso 1 1 calc R . .
C2 C 0.2170(2) 0.24158(15) -0.0912(2) 0.0550(5) Uani 1 1 d . A .
H2A H 0.2767 0.2025 -0.1725 0.066 Uiso 1 1 calc R . .
C3 C 0.2147(2) 0.34245(17) -0.1076(2) 0.0510(6) Uani 1 1 d . A .
H3A H 0.2719 0.3735 -0.1991 0.061 Uiso 1 1 calc R . .
C4 C 0.1653(2) 0.39777(14) 0.0183(2) 0.0438(5) Uani 1 1 d . A .
H4A H 0.1895 0.4687 0.0162 0.053 Uiso 1 1 calc R . .
C5 C 0.0425(2) 0.42577(12) 0.30760(19) 0.0380(4) Uani 1 1 d . . .
C6 C 0.0469(3) 0.52752(14) 0.3005(3) 0.0559(5) Uani 1 1 d . A .
H6A H 0.0764 0.5537 0.2001 0.067 Uiso 1 1 calc R . .
C7 C 0.0158(4) 0.5928(2) 0.4142(3) 0.0754(7) Uani 1 1 d . . .
H7A H 0.0290 0.6606 0.4015 0.090 Uiso 1 1 calc R A .
C8 C -0.0386(4) 0.5485(2) 0.5544(4) 0.0834(7) Uani 1 1 d . A .
H8A H -0.0659 0.5897 0.6407 0.100 Uiso 1 1 calc R . .
C9 C -0.0572(4) 0.4436(2) 0.5791(3) 0.0797(7) Uani 1 1 d . . .
H9A H -0.0965 0.4175 0.6761 0.096 Uiso 1 1 calc R A .
C10 C -0.0132(3) 0.38469(18) 0.4504(3) 0.0594(5) Uani 1 1 d . A .
H10A H -0.0212 0.3164 0.4597 0.071 Uiso 1 1 calc R . .
C11 C 0.5596(3) 0.38187(19) 0.2564(3) 0.0359(6) Uani 0.6271(17) 1 d P A 1
C12 C 0.5348(3) 0.2941(3) 0.3324(2) 0.0406(5) Uani 0.6271(17) 1 d P A 1
C13 C 0.5849(4) 0.2155(2) 0.2261(4) 0.0400(6) Uani 0.6271(17) 1 d P A 1
C14 C 0.6331(3) 0.25774(19) 0.0830(3) 0.0325(5) Uani 0.6271(17) 1 d P A 1
C15 C 0.6247(4) 0.36281(19) 0.1076(4) 0.0369(6) Uani 0.6271(17) 1 d P A 1
C16 C 0.5279(4) 0.4795(2) 0.3279(4) 0.0522(8) Uani 0.6271(17) 1 d P A 1
H16A H 0.4338 0.4749 0.4010 0.078 Uiso 0.6271(17) 1 calc PR A 1
H16B H 0.4966 0.5254 0.2414 0.078 Uiso 0.6271(17) 1 calc PR A 1
H16C H 0.6328 0.5017 0.3879 0.078 Uiso 0.6271(17) 1 calc PR A 1
C17 C 0.4691(5) 0.2755(3) 0.5029(4) 0.0668(11) Uani 0.6271(17) 1 d P A 1
H17A H 0.5637 0.2855 0.5844 0.100 Uiso 0.6271(17) 1 calc PR A 1
H17B H 0.4272 0.2089 0.5094 0.100 Uiso 0.6271(17) 1 calc PR A 1
H17C H 0.3751 0.3204 0.5224 0.100 Uiso 0.6271(17) 1 calc PR A 1
C18 C 0.5906(5) 0.1082(3) 0.2604(5) 0.0668(10) Uani 0.6271(17) 1 d P A 1
H18A H 0.6231 0.0735 0.1639 0.100 Uiso 0.6271(17) 1 calc PR A 1
H18B H 0.4767 0.0864 0.2899 0.100 Uiso 0.6271(17) 1 calc PR A 1
H18C H 0.6756 0.0952 0.3494 0.100 Uiso 0.6271(17) 1 calc PR A 1
C19 C 0.7083(4) 0.2224(2) -0.0651(4) 0.0507(7) Uani 0.6271(17) 1 d P A 1
H19A H 0.8225 0.1949 -0.0378 0.076 Uiso 0.6271(17) 1 calc PR A 1
H19B H 0.7191 0.2763 -0.1404 0.076 Uiso 0.6271(17) 1 calc PR A 1
H19C H 0.6334 0.1726 -0.1153 0.076 Uiso 0.6271(17) 1 calc PR A 1
C20 C 0.6841(4) 0.4399(2) -0.0148(4) 0.0535(8) Uani 0.6271(17) 1 d P A 1
H20A H 0.6195 0.4999 -0.0016 0.080 Uiso 0.6271(17) 1 calc PR A 1
H20B H 0.6624 0.4156 -0.1249 0.080 Uiso 0.6271(17) 1 calc PR A 1
H20C H 0.8075 0.4524 0.0053 0.080 Uiso 0.6271(17) 1 calc PR A 1
C11A C 0.5255(5) 0.3315(3) 0.3406(5) 0.0260(8) Uani 0.3729(17) 1 d P A 2
C12A C 0.5582(6) 0.2347(3) 0.2845(6) 0.0341(9) Uani 0.3729(17) 1 d P A 2
C13A C 0.6307(6) 0.2401(3) 0.1235(6) 0.0346(10) Uani 0.3729(17) 1 d P A 2
C14A C 0.6437(6) 0.3357(3) 0.0852(6) 0.0340(9) Uani 0.3729(17) 1 d P A 2
C15A C 0.5739(6) 0.3953(3) 0.2180(5) 0.0303(9) Uani 0.3729(17) 1 d P A 2
C16A C 0.4603(8) 0.3539(4) 0.4960(6) 0.0508(12) Uani 0.3729(17) 1 d P A 2
H16D H 0.3826 0.3022 0.5272 0.076 Uiso 0.3729(17) 1 calc PR A 2
H16E H 0.3973 0.4152 0.4892 0.076 Uiso 0.3729(17) 1 calc PR A 2
H16F H 0.5568 0.3593 0.5767 0.076 Uiso 0.3729(17) 1 calc PR A 2
C17A C 0.5376(7) 0.1388(3) 0.3755(7) 0.0483(11) Uani 0.3729(17) 1 d P A 2
H17D H 0.5343 0.1518 0.4912 0.072 Uiso 0.3729(17) 1 calc PR A 2
H17E H 0.6353 0.0964 0.3565 0.072 Uiso 0.3729(17) 1 calc PR A 2
H17F H 0.4301 0.1073 0.3368 0.072 Uiso 0.3729(17) 1 calc PR A 2
C18A C 0.6810(9) 0.1628(5) 0.0248(9) 0.0683(15) Uani 0.3729(17) 1 d P A 2
H18D H 0.7658 0.1860 -0.0489 0.102 Uiso 0.3729(17) 1 calc PR A 2
H18E H 0.5798 0.1378 -0.0376 0.102 Uiso 0.3729(17) 1 calc PR A 2
H18F H 0.7322 0.1112 0.0927 0.102 Uiso 0.3729(17) 1 calc PR A 2
C19A C 0.7040(6) 0.4028(4) -0.0543(6) 0.0403(10) Uani 0.3729(17) 1 d P A 2
H19D H 0.8298 0.4003 -0.0566 0.060 Uiso 0.3729(17) 1 calc PR A 2
H19E H 0.6676 0.4694 -0.0351 0.060 Uiso 0.3729(17) 1 calc PR A 2
H19F H 0.6519 0.3803 -0.1578 0.060 Uiso 0.3729(17) 1 calc PR A 2
C20A C 0.5644(7) 0.5034(3) 0.2423(7) 0.0468(11) Uani 0.3729(17) 1 d P A 2
H20D H 0.6695 0.5257 0.3016 0.070 Uiso 0.3729(17) 1 calc PR A 2
H20E H 0.4641 0.5190 0.3037 0.070 Uiso 0.3729(17) 1 calc PR A 2
H20F H 0.5532 0.5356 0.1371 0.070 Uiso 0.3729(17) 1 calc PR A 2

loop_
_atom_site_aniso_label
_atom_site_aniso_U_11
_atom_site_aniso_U_22
_atom_site_aniso_U_33
_atom_site_aniso_U_23
_atom_site_aniso_U_13
_atom_site_aniso_U_12
B1 0.0233(6) 0.0429(8) 0.0363(8) 0.0010(7) 0.0064(6) 0.0004(6)
N1 0.0319(7) 0.0526(9) 0.0582(9) 0.0095(7) 0.0050(7) -0.0010(6)
Ru1 0.02448(4) 0.03153(4) 0.02871(4) -0.00051(9) 0.00057(3) 0.00098(8)
C1 0.0305(7) 0.0359(7) 0.0763(12) 0.0000(8) -0.0127(8) -0.0057(6)
C2 0.0407(8) 0.0677(10) 0.0545(9) -0.0318(8) -0.0160(7) 0.0146(8)
C3 0.0245(7) 0.1006(15) 0.0279(7) 0.0048(8) 0.0009(6) 0.0078(7)
C4 0.0346(8) 0.0467(8) 0.0498(9) 0.0094(7) -0.0022(7) 0.0094(7)
C5 0.0295(6) 0.0460(8) 0.0387(7) 0.0018(6) 0.0035(6) 0.0087(6)
C6 0.0478(9) 0.0500(9) 0.0703(11) -0.0190(8) 0.0065(9) 0.0092(8)
C7 0.0932(16) 0.0720(13) 0.0582(11) -0.0240(10) -0.0186(11) 0.0172(12)
C8 0.0749(13) 0.0885(13) 0.0843(13) -0.0195(11) -0.0163(10) 0.0041(11)
C9 0.0701(11) 0.1103(14) 0.0597(11) -0.0047(10) 0.0108(9) 0.0227(11)
C10 0.0501(8) 0.0806(11) 0.0487(8) 0.0103(8) 0.0132(7) 0.0180(8)
C11 0.0278(10) 0.0384(11) 0.0406(11) -0.0066(9) -0.0043(9) 0.0054(9)
C12 0.0431(9) 0.0506(11) 0.0271(8) 0.0018(14) -0.0057(7) -0.0039(16)
C13 0.0378(12) 0.0376(11) 0.0420(12) -0.0010(10) -0.0181(10) 0.0051(10)
C14 0.0232(9) 0.0424(10) 0.0313(10) -0.0008(9) -0.0044(8) 0.0053(8)
C15 0.0284(11) 0.0352(10) 0.0465(13) -0.0010(9) -0.0036(10) -0.0037(9)
C16 0.0490(14) 0.0487(12) 0.0567(14) -0.0187(11) -0.0161(12) 0.0047(11)
C17 0.0749(18) 0.089(3) 0.0359(12) -0.0043(12) -0.0012(12) -0.0019(15)
C18 0.0652(17) 0.0490(14) 0.083(2) 0.0112(14) -0.0215(16) 0.0032(14)
C19 0.0399(12) 0.0560(14) 0.0559(14) -0.0153(12) 0.0013(11) 0.0109(11)
C20 0.0399(12) 0.0526(13) 0.0684(16) 0.0161(12) 0.0076(12) -0.0116(11)
C11A 0.0242(15) 0.0245(12) 0.0289(15) 0.0000(11) -0.0017(12) -0.0010(11)
C12A 0.0317(17) 0.0341(15) 0.0359(17) 0.0100(13) -0.0041(14) 0.0042(14)
C13A 0.0230(16) 0.0373(16) 0.0435(19) 0.0032(14) 0.0010(14) 0.0016(14)
C14A 0.0281(17) 0.0392(16) 0.0347(17) 0.0008(13) 0.0027(14) -0.0066(14)
C15A 0.0316(17) 0.0291(14) 0.0294(16) 0.0091(13) -0.0046(13) -0.0124(13)
C16A 0.061(2) 0.060(2) 0.0315(17) 0.0049(16) -0.0012(17) -0.0035(19)
C17A 0.045(2) 0.0391(17) 0.059(2) 0.0111(16) -0.0190(18) -0.0104(16)
C18A 0.057(3) 0.067(2) 0.082(3) -0.022(2) 0.009(2) 0.006(2)
C19A 0.0289(17) 0.0489(19) 0.0428(19) 0.0073(16) 0.0000(15) -0.0170(15)
C20A 0.054(2) 0.0314(16) 0.052(2) 0.0011(16) -0.0152(18) -0.0060(16)

loop_
_atom_type_symbol
_atom_type_description
_atom_type_scat_dispersion_real
_atom_type_scat_dispersion_imag
_atom_type_scat_source
C C 0.0033 0.0016 'International Tables Vol C Tables 4.2.6.8 and 6.1.1.4'
H H 0.0000 0.0000 'International Tables Vol C Tables 4.2.6.8 and 6.1.1.4'
B B 0.0013 0.0007 'International Tables Vol C Tables 4.2.6.8 and 6.1.1.4'
N N 0.0061 0.0033 'International Tables Vol C Tables 4.2.6.8 and 6.1.1.4'
Ru Ru -1.2594 0.8363 'International Tables Vol C Tables 4.2.6.8 and 6.1.1.4'

loop_
_geom_angle_atom_site_label_1
_geom_angle_atom_site_label_2
_geom_angle_atom_site_label_3
_geom_angle
N1 B1 C4 113.85(16)
N1 B1 C5 127.31(16)
C4 B1 C5 118.79(15)
N1 B1 Ru1 69.63(10)
C4 B1 Ru1 66.82(9)
C5 B1 Ru1 130.44(11)
C1 N1 B1 121.93(17)
C1 N1 Ru1 70.63(10)
B1 N1 Ru1 73.19(10)
C11 Ru1 C14 65.56(10)
C11 Ru1 C15 37.55(11)
C14 Ru1 C15 39.80(10)
C11 Ru1 C12 37.47(13)
C14 Ru1 C12 64.48(9)
C15 Ru1 C12 62.49(11)
C11 Ru1 C2 162.13(9)
C14 Ru1 C2 106.46(8)
C15 Ru1 C2 126.25(10)
C12 Ru1 C2 155.54(13)
C11 Ru1 C13A 64.99(15)
C14 Ru1 C13A 10.99(15)
C15 Ru1 C13A 46.11(14)
C12 Ru1 C13A 56.72(16)
C2 Ru1 C13A 110.39(14)
C11 Ru1 C12A 56.46(14)
C14 Ru1 C12A 50.00(14)
C15 Ru1 C12A 66.49(14)
C12 Ru1 C12A 24.87(16)
C2 Ru1 C12A 131.88(14)
C13A Ru1 C12A 39.71(19)
C11 Ru1 C4 109.73(9)
C14 Ru1 C4 142.97(9)
C15 Ru1 C4 113.21(9)
C12 Ru1 C4 135.19(12)
C2 Ru1 C4 66.22(7)
C13A Ru1 C4 153.91(14)
C12A Ru1 C4 159.43(14)
C11 Ru1 C13 64.41(10)
C14 Ru1 C13 37.29(10)
C15 Ru1 C13 63.30(11)
C12 Ru1 C13 39.20(12)
C2 Ru1 C13 119.78(9)
C13A Ru1 C13 26.36(15)
C12A Ru1 C13 15.72(14)
C4 Ru1 C13 173.98(9)
C11 Ru1 C15A 10.25(14)
C14 Ru1 C15A 62.86(14)
C15 Ru1 C15A 29.64(15)
C12 Ru1 C15A 46.72(16)
C2 Ru1 C15A 151.91(13)
C13A Ru1 C15A 64.43(18)
C12A Ru1 C15A 63.28(17)
C4 Ru1 C15A 105.60(13)
C13 Ru1 C15A 68.87(13)
C11 Ru1 C3 130.05(9)
C14 Ru1 C3 116.68(8)
C15 Ru1 C3 109.46(9)
C12 Ru1 C3 167.14(13)
C2 Ru1 C3 37.22(8)
C13A Ru1 C3 126.17(15)
C12A Ru1 C3 164.31(14)
C4 Ru1 C3 36.17(7)
C13 Ru1 C3 148.61(9)
C15A Ru1 C3 121.24(13)
C11 Ru1 C14A 46.53(15)
C14 Ru1 C14A 28.66(13)
C15 Ru1 C14A 11.72(14)
C12 Ru1 C14A 64.67(14)
C2 Ru1 C14A 119.05(14)
C13A Ru1 C14A 36.18(18)
C12A Ru1 C14A 63.09(18)
C4 Ru1 C14A 120.69(14)
C13 Ru1 C14A 56.79(15)
C15A Ru1 C14A 39.97(18)
C3 Ru1 C14A 109.68(14)
C11 Ru1 C1 161.12(9)
C14 Ru1 C1 117.86(9)
C15 Ru1 C1 155.02(9)
C12 Ru1 C1 124.99(12)
C2 Ru1 C1 36.65(8)
C13A Ru1 C1 114.49(14)
C12A Ru1 C1 110.02(13)
C4 Ru1 C1 78.97(7)
C13 Ru1 C1 106.20(9)
C15A Ru1 C1 171.35(13)
C3 Ru1 C1 66.76(8)
C14A Ru1 C1 143.65(14)
C11 Ru1 C11A 27.24(12)
C14 Ru1 C11A 71.38(12)
C15 Ru1 C11A 59.31(13)
C12 Ru1 C11A 13.74(14)
C2 Ru1 C11A 168.76(12)
C13A Ru1 C11A 65.49(17)
C12A Ru1 C11A 38.33(16)
C4 Ru1 C11A 122.36(11)
C13 Ru1 C11A 51.80(12)
C15A Ru1 C11A 37.36(15)
C3 Ru1 C11A 153.79(12)
C14A Ru1 C11A 64.45(16)
C1 Ru1 C11A 134.00(12)
C11 Ru1 N1 129.80(9)
C14 Ru1 N1 145.31(9)
C15 Ru1 N1 167.35(9)
C12 Ru1 N1 107.43(8)
C2 Ru1 N1 66.16(7)
C13A Ru1 N1 136.48(14)
C12A Ru1 N1 107.94(13)
C4 Ru1 N1 67.70(7)
C13 Ru1 N1 114.52(9)
C15A Ru1 N1 137.87(13)
C3 Ru1 N1 78.93(7)
C14A Ru1 N1 171.03(13)
C1 Ru1 N1 36.69(7)
C11A Ru1 N1 108.99(11)
C11 Ru1 B1 108.57(8)
C14 Ru1 B1 173.94(8)
C15 Ru1 B1 136.12(9)
C12 Ru1 B1 110.07(8)
C2 Ru1 B1 79.59(7)
C13A Ru1 B1 165.73(15)
C12A Ru1 B1 126.02(14)
C4 Ru1 B1 39.05(7)
C13 Ru1 B1 139.77(9)
C15A Ru1 B1 111.66(13)
C3 Ru1 B1 67.97(7)
C14A Ru1 B1 147.66(13)
C1 Ru1 B1 67.11(7)
C11A Ru1 B1 102.72(11)
N1 Ru1 B1 37.19(6)
C2 C1 N1 119.91(16)
C2 C1 Ru1 69.90(11)
N1 C1 Ru1 72.68(10)
C1 C2 C3 122.39(19)
C1 C2 Ru1 73.45(11)
C3 C2 Ru1 72.85(11)
C4 C3 C2 119.02(19)
C4 C3 Ru1 71.11(11)
C2 C3 Ru1 69.92(12)
C3 C4 B1 122.76(18)
C3 C4 Ru1 72.72(11)
B1 C4 Ru1 74.13(10)
C10 C5 C6 116.63(18)
C10 C5 B1 118.17(16)
C6 C5 B1 125.17(16)
C7 C6 C5 129.7(2)
C6 C7 C8 111.5(3)
C7 C8 C9 125.6(3)
C10 C9 C8 115.8(3)
C9 C10 C5 120.6(2)
C12 C11 C15 107.8(2)
C12 C11 C16 125.3(3)
C15 C11 C16 126.9(3)
C12 C11 Ru1 71.68(14)
C15 C11 Ru1 71.47(16)
C16 C11 Ru1 124.40(19)
C11 C12 C13 109.0(2)
C11 C12 C17 128.4(3)
C13 C12 C17 122.6(3)
C11 C12 Ru1 70.85(14)
C13 C12 Ru1 71.94(14)
C17 C12 Ru1 124.29(19)
C14 C13 C12 107.3(2)
C14 C13 C18 124.4(3)
C12 C13 C18 128.3(3)
C14 C13 Ru1 69.45(15)
C12 C13 Ru1 68.86(14)
C18 C13 Ru1 128.1(2)
C13 C14 C19 135.3(3)
C13 C14 C15 106.2(2)
C19 C14 C15 117.8(2)
C13 C14 Ru1 73.26(15)
C19 C14 Ru1 127.80(18)
C15 C14 Ru1 70.21(15)
C11 C15 C14 109.5(2)
C11 C15 C20 126.0(3)
C14 C15 C20 124.6(3)
C11 C15 Ru1 70.97(16)
C14 C15 Ru1 69.99(15)
C20 C15 Ru1 126.3(2)
C15A C11A C12A 106.7(4)
C15A C11A C16A 129.1(4)
C12A C11A C16A 124.2(4)
C15A C11A Ru1 70.3(2)
C12A C11A Ru1 69.2(2)
C16A C11A Ru1 126.7(3)
C11A C12A C13A 109.1(4)
C11A C12A C17A 127.9(4)
C13A C12A C17A 122.8(4)
C11A C12A Ru1 72.4(2)
C13A C12A Ru1 70.5(3)
C17A C12A Ru1 126.6(3)
C14A C13A C18A 124.7(5)
C14A C13A C12A 107.2(4)
C18A C13A C12A 128.0(5)
C14A C13A Ru1 72.6(3)
C18A C13A Ru1 123.6(4)
C12A C13A Ru1 69.8(3)
C13A C14A C15A 109.0(4)
C13A C14A C19A 140.4(5)
C15A C14A C19A 110.6(4)
C13A C14A Ru1 71.2(3)
C15A C14A Ru1 69.6(2)
C19A C14A Ru1 122.4(3)
C11A C15A C20A 120.3(4)
C11A C15A C14A 108.0(4)
C20A C15A C14A 131.5(4)
C11A C15A Ru1 72.4(2)
C20A C15A Ru1 127.1(3)
C14A C15A Ru1 70.4(2)

loop_
_geom_bond_atom_site_label_1
_geom_bond_atom_site_label_2
_geom_bond_distance
B1 N1 1.450(2)
B1 C4 1.504(3)
B1 C5 1.594(2)
B1 Ru1 2.2967(17)
N1 C1 1.408(3)
N1 Ru1 2.2492(17)
Ru1 C11 2.155(3)
Ru1 C14 2.158(2)
Ru1 C15 2.161(3)
Ru1 C12 2.165(2)
Ru1 C2 2.1775(19)
Ru1 C13A 2.190(5)
Ru1 C12A 2.180(4)
Ru1 C4 2.1950(19)
Ru1 C13 2.207(3)
Ru1 C15A 2.195(4)
Ru1 C3 2.2153(18)
Ru1 C14A 2.207(5)
Ru1 C1 2.2227(18)
Ru1 C11A 2.223(4)
C1 C2 1.384(3)
C2 C3 1.402(3)
C3 C4 1.369(3)
C5 C10 1.407(3)
C5 C6 1.410(3)
C6 C7 1.340(3)
C7 C8 1.404(4)
C8 C9 1.475(5)
C9 C10 1.403(4)
C11 C12 1.388(5)
C11 C15 1.389(4)
C11 C16 1.501(4)
C12 C13 1.467(5)
C12 C17 1.556(4)
C13 C14 1.396(4)
C13 C18 1.512(5)
C14 C19 1.476(4)
C14 C15 1.470(4)
C15 C20 1.562(4)
C11A C15A 1.415(6)
C11A C12A 1.446(6)
C11A C16A 1.448(7)
C12A C13A 1.484(7)
C12A C17A 1.540(7)
C13A C14A 1.365(7)
C13A C18A 1.416(9)
C14A C15A 1.504(7)
C14A C19A 1.578(7)
C15A C20A 1.512(6)
